data_7239129
loop_
_publ_author_name
'Selvaraju, Manikandan'
'Shiu, Wei-Shuen'
'Kulkarni, Manohar V.'
'Sun, Chung-Ming'

_publ_section_title
;
 Ionic liquid supported synthesis of tricyclic
 pyrimido[1,2-a]benzimidazoles by a telescoped Michael/hetero annulation
 strategy
;
_journal_issue 44
_journal_name_full 'RSC Advances'
_journal_page_first 22314
_journal_paper_doi 10.1039/c3ra42658k
_journal_volume 3
_journal_year 2013
_chemical_formula_sum 'C23 H21 N5 O2'
_chemical_formula_weight 399.45
_space_group_IT_number 2
_space_group_name_Hall '-P 1'
_space_group_name_H-M_alt 'P -1'
_symmetry_cell_setting triclinic
_symmetry_space_group_name_H-M 'P -1'
_atom_sites_solution_hydrogens geom
_atom_sites_solution_primary direct
_atom_sites_solution_secondary difmap
_audit_creation_method SHELXL-97
_cell_angle_alpha 80.4350(10)
_cell_angle_beta 85.6770(10)
_cell_angle_gamma 71.9600(10)
_cell_formula_units_Z 2
_cell_length_a 7.10800(10)
_cell_length_b 10.9002(2)
_cell_length_c 14.3071(2)
_cell_measurement_reflns_used 6945
_cell_measurement_temperature 296(2)
_cell_measurement_theta_max 25
_cell_measurement_theta_min 2.5
_cell_volume 1039.01(3)
_computing_cell_refinement 'Bruker APEX2'
_computing_data_collection 'Bruker APEX2'
_computing_data_reduction 'Bruker Saint'
_computing_molecular_graphics 'Bruker APEX2'
_computing_publication_material 'Bruker APEX2'
_computing_structure_refinement 'Shelxtl-97 (Sheldrick, 2008)'
_computing_structure_solution 'Shelxtl-97 (Sheldrick, 2008)'
_diffrn_ambient_temperature 296(2)
_diffrn_measured_fraction_theta_full 0.994
_diffrn_measured_fraction_theta_max 0.994
_diffrn_measurement_device_type 'CCD area detector'
_diffrn_measurement_method 'phi and omega scans'
_diffrn_radiation_monochromator graphite
_diffrn_radiation_source 'fine-focus sealed tube'
_diffrn_radiation_type MoK\a
_diffrn_radiation_wavelength 0.71073
_diffrn_reflns_av_R_equivalents 0.0199
_diffrn_reflns_av_sigmaI/netI 0.0181
_diffrn_reflns_limit_h_max 8
_diffrn_reflns_limit_h_min -8
_diffrn_reflns_limit_k_max 13
_diffrn_reflns_limit_k_min -13
_diffrn_reflns_limit_l_max 17
_diffrn_reflns_limit_l_min -17
_diffrn_reflns_number 17384
_diffrn_reflns_theta_full 26.40
_diffrn_reflns_theta_max 26.40
_diffrn_reflns_theta_min 1.44
_exptl_absorpt_coefficient_mu 0.085
_exptl_absorpt_correction_T_max 0.7454
_exptl_absorpt_correction_T_min 0.7126
_exptl_absorpt_correction_type empirical
_exptl_crystal_colour Yellow
_exptl_crystal_density_diffrn 1.277
_exptl_crystal_density_meas ?
_exptl_crystal_density_method 'not measured'
_exptl_crystal_description Tabullar
_exptl_crystal_F_000 420
_exptl_crystal_size_max 0.30
_exptl_crystal_size_mid 0.10
_exptl_crystal_size_min 0.10
_refine_diff_density_max 0.403
_refine_diff_density_min -0.294
_refine_diff_density_rms 0.084
_refine_ls_extinction_method none
_refine_ls_goodness_of_fit_ref 1.080
_refine_ls_hydrogen_treatment constr
_refine_ls_matrix_type full
_refine_ls_number_parameters 274
_refine_ls_number_reflns 4237
_refine_ls_number_restraints 0
_refine_ls_restrained_S_all 1.080
_refine_ls_R_factor_all 0.0560
_refine_ls_R_factor_gt 0.0449
_refine_ls_shift/su_max 0.001
_refine_ls_shift/su_mean 0.000
_refine_ls_structure_factor_coef Fsqd
_refine_ls_weighting_details 'calc w=1/[\s^2^(Fo^2^)+(0.0785P)^2^+0.2022P] where P=(Fo^2^+2Fc^2^)/3'
_refine_ls_weighting_scheme calc
_refine_ls_wR_factor_gt 0.1269
_refine_ls_wR_factor_ref 0.1417
_reflns_number_gt 3492
_reflns_number_total 4237
_reflns_threshold_expression >2sigma(I)
_cod_data_source_file c3ra42658k.txt
_cod_data_source_block 091228_0m
_cod_depositor_comments
;
The following automatic conversions were performed:

data item '_symmetry_cell_setting' value 'Triclinic' was changed to
'triclinic' in accordance with the
/home/saulius/struct/COD-crude-data/automatic-downloads/DataCite-retrospective/RSC/depositions/lib/dictionaries/cif_core.dic
dictionary named 'cif_core.dic' version 2.4.2 last updated on
2011-04-26.

data item '_exptl_crystal_density_meas' value 'not measured' was
changed to '?' -- the value is perceived as not measured.

Automatic conversion script
Id: cif_fix_values 6909 2019-04-08 15:41:33Z antanas 
;
_cod_original_sg_symbol_H-M P-1
_cod_database_code 7239129

loop_
_symmetry_equiv_pos_as_xyz
'x, y, z'
'-x, -y, -z'

loop_
_atom_site_label
_atom_site_type_symbol
_atom_site_fract_x
_atom_site_fract_y
_atom_site_fract_z
_atom_site_U_iso_or_equiv
_atom_site_adp_type
_atom_site_occupancy
_atom_site_symmetry_multiplicity
_atom_site_calc_flag
_atom_site_refinement_flags
C1 C 0.21571(19) 0.53797(13) 1.00106(10) 0.0328(3) Uani 1 1 d .
C2 C 0.24494(19) 0.52193(14) 1.09724(10) 0.0364(3) Uani 1 1 d .
H2 H 0.3205 0.4430 1.1299 0.044 Uiso 1 1 calc R
C3 C 0.1555(2) 0.62983(15) 1.14287(10) 0.0392(3) Uani 1 1 d .
C4 C 0.0431(2) 0.74842(15) 1.09325(11) 0.0417(3) Uani 1 1 d .
H4 H -0.0132 0.8187 1.1258 0.050 Uiso 1 1 calc R
C5 C 0.0136(2) 0.76380(14) 0.99717(11) 0.0402(3) Uani 1 1 d .
H5 H -0.0617 0.8427 0.9644 0.048 Uiso 1 1 calc R
C6 C 0.10122(19) 0.65630(13) 0.95184(10) 0.0341(3) Uani 1 1 d .
C7 C 0.20678(19) 0.51658(13) 0.84762(10) 0.0332(3) Uani 1 1 d .
C8 C 0.34904(19) 0.34308(13) 0.77210(10) 0.0347(3) Uani 1 1 d .
C9 C 0.4315(2) 0.26928(13) 0.85604(10) 0.0357(3) Uani 1 1 d .
C10 C 0.39655(19) 0.32062(13) 0.94587(10) 0.0356(3) Uani 1 1 d .
C11 C 0.1825(2) 0.61216(17) 1.24669(11) 0.0454(4) Uani 1 1 d .
C12 C 0.0981(3) 0.7114(2) 1.38510(13) 0.0707(6) Uani 1 1 d .
H12A H 0.0547 0.6395 1.4161 0.106 Uiso 1 1 calc R
H12B H 0.0141 0.7909 1.4048 0.106 Uiso 1 1 calc R
H12C H 0.2320 0.6982 1.4018 0.106 Uiso 1 1 calc R
C13 C -0.0109(2) 0.73456(14) 0.78016(11) 0.0435(4) Uani 1 1 d .
H13A H -0.1136 0.8026 0.8065 0.052 Uiso 1 1 calc R
H13B H -0.0749 0.6909 0.7447 0.052 Uiso 1 1 calc R
C14 C 0.1212(3) 0.79685(19) 0.71285(14) 0.0646(5) Uani 1 1 d .
H14 H 0.2249 0.7266 0.6878 0.078 Uiso 1 1 calc R
C15 C 0.2191(5) 0.8702(3) 0.7605(2) 0.1099(10) Uani 1 1 d .
H15A H 0.3023 0.9063 0.7155 0.165 Uiso 1 1 calc R
H15B H 0.2982 0.8125 0.8108 0.165 Uiso 1 1 calc R
H15C H 0.1206 0.9395 0.7862 0.165 Uiso 1 1 calc R
C16 C -0.0001(5) 0.8821(3) 0.63002(18) 0.1079(10) Uani 1 1 d .
H16A H -0.1041 0.9514 0.6527 0.162 Uiso 1 1 calc R
H16B H -0.0566 0.8304 0.5993 0.162 Uiso 1 1 calc R
H16C H 0.0838 0.9185 0.5856 0.162 Uiso 1 1 calc R
C17 C 0.3804(2) 0.29598(14) 0.67865(10) 0.0382(3) Uani 1 1 d .
C18 C 0.3614(3) 0.38702(16) 0.59711(11) 0.0491(4) Uani 1 1 d .
H18 H 0.3301 0.4751 0.6022 0.059 Uiso 1 1 calc R
C19 C 0.3883(3) 0.34920(19) 0.50845(12) 0.0585(5) Uani 1 1 d .
H19 H 0.3752 0.4116 0.4545 0.070 Uiso 1 1 calc R
C20 C 0.4342(3) 0.2202(2) 0.49982(13) 0.0647(5) Uani 1 1 d .
H20 H 0.4544 0.1943 0.4402 0.078 Uiso 1 1 calc R
C21 C 0.4502(4) 0.1289(2) 0.58006(14) 0.0740(6) Uani 1 1 d .
H21 H 0.4799 0.0411 0.5744 0.089 Uiso 1 1 calc R
C22 C 0.4226(3) 0.16607(17) 0.66892(12) 0.0577(5) Uani 1 1 d .
H22 H 0.4324 0.1034 0.7226 0.069 Uiso 1 1 calc R
C23 C 0.5617(2) 0.13896(15) 0.86304(12) 0.0484(4) Uani 1 1 d .
N1 N 0.28015(16) 0.45261(11) 0.93402(8) 0.0328(3) Uani 1 1 d .
N2 N 0.09725(17) 0.64016(11) 0.85793(8) 0.0355(3) Uani 1 1 d .
N3 N 0.23309(17) 0.46915(11) 0.76771(8) 0.0363(3) Uani 1 1 d .
N4 N 0.4534(2) 0.26635(13) 1.02911(9) 0.0487(3) Uani 1 1 d .
N5 N 0.6661(3) 0.03517(16) 0.87545(13) 0.0789(5) Uani 1 1 d .
O1 O 0.2777(2) 0.51244(14) 1.29228(9) 0.0693(4) Uani 1 1 d .
O2 O 0.08849(19) 0.72007(13) 1.28387(8) 0.0592(3) Uani 1 1 d .
H1 H 0.5241 0.1760 1.0252 0.080 Uiso 1 1 d .

loop_
_atom_site_aniso_label
_atom_site_aniso_U_11
_atom_site_aniso_U_22
_atom_site_aniso_U_33
_atom_site_aniso_U_23
_atom_site_aniso_U_13
_atom_site_aniso_U_12
C1 0.0330(6) 0.0315(7) 0.0340(7) -0.0049(5) -0.0007(5) -0.0099(5)
C2 0.0373(7) 0.0377(8) 0.0339(7) -0.0012(6) -0.0040(5) -0.0123(6)
C3 0.0400(7) 0.0447(8) 0.0362(8) -0.0077(6) -0.0002(6) -0.0168(6)
C4 0.0433(7) 0.0399(8) 0.0429(8) -0.0129(6) 0.0023(6) -0.0111(6)
C5 0.0423(7) 0.0334(7) 0.0416(8) -0.0059(6) -0.0013(6) -0.0067(6)
C6 0.0356(6) 0.0326(7) 0.0331(7) -0.0034(5) -0.0017(5) -0.0097(5)
C7 0.0339(6) 0.0300(7) 0.0335(7) -0.0015(5) -0.0019(5) -0.0081(5)
C8 0.0352(6) 0.0309(7) 0.0374(7) -0.0044(6) -0.0003(5) -0.0098(5)
C9 0.0383(7) 0.0276(7) 0.0382(8) -0.0045(6) -0.0026(6) -0.0055(5)
C10 0.0357(7) 0.0295(7) 0.0389(8) -0.0011(6) -0.0044(5) -0.0074(5)
C11 0.0449(8) 0.0558(10) 0.0386(8) -0.0117(7) -0.0016(6) -0.0170(7)
C12 0.0658(11) 0.1064(17) 0.0426(10) -0.0320(10) 0.0012(8) -0.0196(11)
C13 0.0478(8) 0.0344(7) 0.0399(8) -0.0007(6) -0.0102(6) -0.0007(6)
C14 0.0809(13) 0.0533(11) 0.0527(11) 0.0102(8) -0.0084(9) -0.0181(9)
C15 0.159(3) 0.117(2) 0.0806(17) 0.0115(16) -0.0133(17) -0.092(2)
C16 0.136(2) 0.102(2) 0.0687(16) 0.0411(14) -0.0271(15) -0.0331(18)
C17 0.0383(7) 0.0377(8) 0.0375(8) -0.0073(6) -0.0002(6) -0.0092(6)
C18 0.0638(10) 0.0410(8) 0.0401(8) -0.0053(7) -0.0020(7) -0.0127(7)
C19 0.0761(12) 0.0607(11) 0.0371(9) -0.0046(8) -0.0001(8) -0.0201(9)
C20 0.0840(13) 0.0674(12) 0.0428(10) -0.0225(9) 0.0017(9) -0.0162(10)
C21 0.1159(17) 0.0471(10) 0.0564(12) -0.0219(9) -0.0074(11) -0.0124(11)
C22 0.0862(13) 0.0401(9) 0.0439(9) -0.0078(7) -0.0054(9) -0.0135(8)
C23 0.0563(9) 0.0366(8) 0.0460(9) -0.0055(7) -0.0082(7) -0.0036(7)
N1 0.0357(6) 0.0288(6) 0.0309(6) -0.0025(4) -0.0028(4) -0.0063(4)
N2 0.0409(6) 0.0286(6) 0.0324(6) -0.0017(5) -0.0037(5) -0.0045(5)
N3 0.0412(6) 0.0313(6) 0.0330(6) -0.0044(5) -0.0027(5) -0.0059(5)
N4 0.0605(8) 0.0366(7) 0.0403(7) 0.0002(5) -0.0128(6) -0.0025(6)
N5 0.0964(13) 0.0413(9) 0.0779(12) -0.0111(8) -0.0217(10) 0.0153(8)
O1 0.0865(9) 0.0708(9) 0.0401(7) -0.0071(6) -0.0147(6) -0.0063(7)
O2 0.0678(7) 0.0692(8) 0.0411(7) -0.0220(6) 0.0003(5) -0.0148(6)

loop_
_atom_type_symbol
_atom_type_description
_atom_type_scat_dispersion_real
_atom_type_scat_dispersion_imag
_atom_type_scat_source
C C 0.0033 0.0016 'International Tables Vol C Tables 4.2.6.8 and 6.1.1.4'
H H 0.0000 0.0000 'International Tables Vol C Tables 4.2.6.8 and 6.1.1.4'
N N 0.0061 0.0033 'International Tables Vol C Tables 4.2.6.8 and 6.1.1.4'
O O 0.0106 0.0060 'International Tables Vol C Tables 4.2.6.8 and 6.1.1.4'

loop_
_geom_angle_atom_site_label_1
_geom_angle_atom_site_label_2
_geom_angle_atom_site_label_3
_geom_angle
C2 C1 C6 121.75(13)
C2 C1 N1 132.18(13)
C6 C1 N1 106.06(12)
C1 C2 C3 116.70(13)
C1 C2 H2 121.7
C3 C2 H2 121.7
C2 C3 C4 121.40(14)
C2 C3 C11 116.91(14)
C4 C3 C11 121.68(14)
C5 C4 C3 121.68(14)
C5 C4 H4 119.2
C3 C4 H4 119.2
C4 C5 C6 116.97(13)
C4 C5 H5 121.5
C6 C5 H5 121.5
C5 C6 N2 130.75(13)
C5 C6 C1 121.49(13)
N2 C6 C1 107.76(12)
N3 C7 N2 124.55(12)
N3 C7 N1 127.10(12)
N2 C7 N1 108.35(12)
N3 C8 C9 122.14(13)
N3 C8 C17 113.21(12)
C9 C8 C17 124.64(13)
C8 C9 C23 124.03(13)
C8 C9 C10 122.38(12)
C23 C9 C10 113.56(12)
N4 C10 N1 117.69(13)
N4 C10 C9 130.84(13)
N1 C10 C9 111.47(11)
O1 C11 O2 123.62(15)
O1 C11 C3 124.10(16)
O2 C11 C3 112.28(14)
O2 C12 H12A 109.5
O2 C12 H12B 109.5
H12A C12 H12B 109.5
O2 C12 H12C 109.5
H12A C12 H12C 109.5
H12B C12 H12C 109.5
N2 C13 C14 113.08(13)
N2 C13 H13A 109.0
C14 C13 H13A 109.0
N2 C13 H13B 109.0
C14 C13 H13B 109.0
H13A C13 H13B 107.8
C15 C14 C16 111.9(2)
C15 C14 C13 112.64(18)
C16 C14 C13 108.95(18)
C15 C14 H14 107.7
C16 C14 H14 107.7
C13 C14 H14 107.7
C14 C15 H15A 109.5
C14 C15 H15B 109.5
H15A C15 H15B 109.5
C14 C15 H15C 109.5
H15A C15 H15C 109.5
H15B C15 H15C 109.5
C14 C16 H16A 109.5
C14 C16 H16B 109.5
H16A C16 H16B 109.5
C14 C16 H16C 109.5
H16A C16 H16C 109.5
H16B C16 H16C 109.5
C22 C17 C18 118.21(14)
C22 C17 C8 123.28(14)
C18 C17 C8 118.49(13)
C19 C18 C17 121.10(16)
C19 C18 H18 119.4
C17 C18 H18 119.4
C20 C19 C18 120.11(17)
C20 C19 H19 119.9
C18 C19 H19 119.9
C19 C20 C21 119.45(17)
C19 C20 H20 120.3
C21 C20 H20 120.3
C20 C21 C22 120.76(18)
C20 C21 H21 119.6
C22 C21 H21 119.6
C21 C22 C17 120.34(17)
C21 C22 H22 119.8
C17 C22 H22 119.8
N5 C23 C9 175.05(19)
C7 N1 C1 108.95(11)
C7 N1 C10 121.31(12)
C1 N1 C10 129.72(12)
C7 N2 C6 108.88(11)
C7 N2 C13 123.06(12)
C6 N2 C13 128.01(11)
C7 N3 C8 115.51(12)
C10 N4 H1 106.9
C11 O2 C12 116.66(15)

loop_
_geom_bond_atom_site_label_1
_geom_bond_atom_site_label_2
_geom_bond_distance
C1 C2 1.3813(19)
C1 C6 1.3987(19)
C1 N1 1.4007(18)
C2 C3 1.394(2)
C2 H2 0.9300
C3 C4 1.398(2)
C3 C11 1.485(2)
C4 C5 1.381(2)
C4 H4 0.9300
C5 C6 1.386(2)
C5 H5 0.9300
C6 N2 1.3872(18)
C7 N3 1.3090(18)
C7 N2 1.3571(17)
C7 N1 1.3681(17)
C8 N3 1.3599(18)
C8 C9 1.388(2)
C8 C17 1.488(2)
C9 C23 1.427(2)
C9 C10 1.460(2)
C10 N4 1.2735(19)
C10 N1 1.4092(17)
C11 O1 1.200(2)
C11 O2 1.334(2)
C12 O2 1.441(2)
C12 H12A 0.9600
C12 H12B 0.9600
C12 H12C 0.9600
C13 N2 1.4650(17)
C13 C14 1.520(2)
C13 H13A 0.9700
C13 H13B 0.9700
C14 C15 1.479(3)
C14 C16 1.517(3)
C14 H14 0.9800
C15 H15A 0.9600
C15 H15B 0.9600
C15 H15C 0.9600
C16 H16A 0.9600
C16 H16B 0.9600
C16 H16C 0.9600
C17 C22 1.382(2)
C17 C18 1.386(2)
C18 C19 1.380(2)
C18 H18 0.9300
C19 C20 1.366(3)
C19 H19 0.9300
C20 C21 1.375(3)
C20 H20 0.9300
C21 C22 1.379(3)
C21 H21 0.9300
C22 H22 0.9300
C23 N5 1.138(2)
N4 H1 0.9660
